data_5000024
loop_
_publ_author_name
'Pedersen, B.'

_publ_section_title
;
 Decachlorobiphenyl, C~12~Cl~10~: the crystal and molecular structure
;
_journal_issue 12
_journal_name_full 'Acta Crystallographica Section B'
_journal_page_first 2931
_journal_page_last 2933
_journal_paper_doi 10.1107/S0567740875009314
_journal_volume 31
_journal_year 1975
_chemical_formula_sum 'C12 Cl10'
_space_group_IT_number 60
_symmetry_cell_setting orthorhombic
_symmetry_Int_Tables_number 60
_symmetry_space_group_name_Hall '-P 2n 2ab'
_symmetry_space_group_name_H-M 'P b c n'
_cell_angle_alpha 90
_cell_angle_beta 90
_cell_angle_gamma 90
_cell_formula_units_Z 4
_cell_length_a 13.372(2)
_cell_length_b 10.497(3)
_cell_length_c 11.992(2)
_cod_database_code 5000024

loop_
_symmetry_equiv_pos_site_id
_symmetry_equiv_pos_as_xyz
1 x,y,z
2 1/2-x,1/2+y,z
3 x,-y,1/2+z
4 1/2-x,1/2-y,1/2+z
5 -x,-y,-z
6 -1/2+x,-1/2-y,-z
7 -x,y,-1/2-z
8 -1/2+x,-1/2+y,-1/2-z

loop_
_atom_site_label
_atom_site_type_symbol
_atom_site_fract_x
_atom_site_fract_y
_atom_site_fract_z
Cl1 Cl 0.48260 0.19575 0.08605
Cl2 Cl 0.25270 0.18136 0.04836
Cl3 Cl 0.11231 0.36335 0.17898
Cl4 Cl 0.20081 0.55783 0.34774
Cl5 Cl 0.43045 0.56652 0.38821
C1 C 0.44408 0.37761 0.23821
C2 C 0.40355 0.29423 0.16067
C3 C 0.30046 0.28900 0.14086
C4 C 0.23931 0.36953 0.19985
C5 C 0.27711 0.45545 0.27583
C6 C 0.38055 0.45929 0.29502
C1F* C 0.55592 0.37761 0.26179
C2F* C 0.59645 0.29423 0.33933
C6F* C 0.61945 0.45929 0.20498
Cl1F* Cl 0.51740 0.19575 0.41395
C3F* C 0.69954 0.28900 0.35914
Cl5F* Cl 0.56955 0.56652 0.11179
C5F* C 0.72289 0.45545 0.22417
Cl2F* Cl 0.74730 0.18136 0.45164
C4F* C 0.76069 0.36953 0.30015
Cl4F* Cl 0.79919 0.55783 0.15226
Cl3F* Cl 0.88769 0.36335 0.32102

loop_
_atom_type_symbol
_atom_type_radius_bond
C 0.68
Cl 0.99
